data_2004327
loop_
_publ_author_name
'Shishkin, O. V.'
'Kolos, N. N.'
'Orlov, V. D.'
'Kuznetsov, V. P.'
'Lakin, E. E.'

_publ_section_title
;
 <i>o</i>-Phenylenediammonium Bis(hydrogensulfide)
;
_journal_issue 12
_journal_name_full 'Acta Crystallographica Section C'
_journal_page_first 2643
_journal_page_last 2644
_journal_paper_doi 10.1107/S0108270195006846
_journal_volume 51
_journal_year 1995
_chemical_formula_sum 'C6 H12 N2 S2'
_chemical_formula_weight 176.31
_space_group_crystal_system monoclinic
_space_group_IT_number 15
_space_group_name_Hall '-C 2yc'
_space_group_name_H-M_alt 'C 1 2/c 1'
_atom_type_scat_source IntTabIV
_cell_angle_alpha 90.
_cell_angle_beta 94.01(3)
_cell_angle_gamma 90.
_cell_formula_units_Z 4
_cell_length_a 7.341(1)
_cell_length_b 14.518(3)
_cell_length_c 8.010(2)
_cell_measurement_reflns_used 9
_cell_measurement_temperature 293
_cell_measurement_theta_max 26
_cell_measurement_theta_min 24
_cell_volume 851.6(3)
_diffrn_measurement_device 'Siemens P3/PC'
_diffrn_measurement_method 2\q-\q
_diffrn_radiation_type MoK\a
_diffrn_radiation_wavelength 0.71073
_diffrn_reflns_av_R_equivalents 0.0259
_diffrn_reflns_limit_h_max 11
_diffrn_reflns_limit_h_min 0
_diffrn_reflns_limit_k_max 23
_diffrn_reflns_limit_k_min 0
_diffrn_reflns_limit_l_max 12
_diffrn_reflns_limit_l_min -12
_diffrn_reflns_number 1917
_diffrn_reflns_theta_max 25
_diffrn_standards_decay_% 7
_diffrn_standards_interval_count 98
_diffrn_standards_number 2
_exptl_absorpt_coefficient_mu 0.554
_exptl_absorpt_correction_type none
_exptl_crystal_colour 'Dark red'
_exptl_crystal_density_diffrn 1.375
_exptl_crystal_description Block
_exptl_crystal_size_max 0.4
_exptl_crystal_size_mid 0.2
_exptl_crystal_size_min 0.2
_refine_diff_density_max 0.443
_refine_diff_density_min -0.47
_refine_ls_extinction_method none
_refine_ls_goodness_of_fit_obs 1.73
_refine_ls_hydrogen_treatment ' Riding model, fixed isotropic U'
_refine_ls_number_parameters 64
_refine_ls_number_reflns 1119
_refine_ls_R_factor_obs 0.037
_refine_ls_shift/esd_max 0.197
_refine_ls_structure_factor_coef F
_refine_ls_weighting_details 'w=1/[\s^2^(F~o~) + 0.0003F~o~^2^]'
_refine_ls_weighting_scheme calc
_refine_ls_wR_factor_obs 0.043
_reflns_number_observed 1119
_reflns_number_total 1804
_reflns_observed_criterion F>6.0\s(F)
_cod_data_source_file vs1009.cif
_cod_data_source_block vs1009a
_cod_depositor_comments
;
 Changing the space group from '-P 2yc' to '-C 2yc' after consulting the
 original publication. All related space group information was changed
 accordingly.

 Antanas Vaitkus,
 2017-07-05

The following automatic conversions were performed:
'_symmetry_cell_setting' value 'Monoclinic' changed to 'monoclinic'
according to '/home/saulius/struct/CIF-dictionaries/cif_core.dic'
dictionary named 'cif_core.dic' version 2.4.1 from 2010-06-29.

Automatic conversion script
Id: cif_fix_enum 1527 2010-12-29 10:47:43Z saulius 

The following automatic conversions were performed:

'_symmetry_cell_setting' value 'Monoclinic' changed to 'monoclinic'
according to /home/saulius/struct/CIF-dictionaries/cif_core.dic
dictionary named 'cif_core.dic' version 2.4.1 from 2010-06-29.

Automatic conversion script
Id: cif_fix_values 1715 2011-07-08 13:25:40Z adriana 

The following automatic conversions were performed:

'_refine_ls_weighting_scheme' value 'w=1/[\s^2^(F~o~) +
0.0003F~o~^2^]' was changed to 'calc'. New tag
'_refine_ls_weighting_details' was created. The value of the new tag
was set to 'w=1/[\s^2^(F~o~) + 0.0003F~o~^2^]'.

Automatic conversion script
Id: cif_fix_values 3143 2015-03-26 13:38:13Z robertas 
;
_cod_original_cell_volume 851.6(9)
_cod_original_sg_symbol_H-M 'C 2/c'
_cod_database_code 2004327

loop_
_space_group_symop_id
_space_group_symop_operation_xyz
1 x,y,z
2 -x,y,-z+1/2
3 -x,-y,-z
4 x,-y,z+1/2
5 x+1/2,y+1/2,z
6 -x+1/2,y+1/2,-z+1/2
7 -x+1/2,-y+1/2,-z
8 x+1/2,-y+1/2,z+1/2

loop_
_atom_site_label
_atom_site_fract_x
_atom_site_fract_y
_atom_site_fract_z
_atom_site_U_iso_or_equiv
S .0232(1) .1767(1) -.0099(1) .037(1)
N(1) -.1880(2) .3323(1) -.2069(2) .035(1)
C(1) -.0885(3) .5828(1) -.2253(2) .053(1)
C(2) -.1787(2) .5008(1) -.2017(2) .042(1)
C(4) -.0889(2) .4181(1) -.2264(2) .029(1)
H(2) -.3104(9) .5027(7) -.1688(9) .050
H(1) -.1473(9) .6450(8) -.2017(9) .050
H(1N1) -.1127(9) .2801(7) -.1597(9) .050
H(1N3) -.2823(9) .3413(8) -.1442(9) .050
H(1N2) -.2545(9) .3189(7) -.3114(9) .050
H(1S) -.0159(9) .1868(7) -.1624(9) .050

loop_
_geom_angle_atom_site_label_1
_geom_angle_atom_site_label_2
_geom_angle_atom_site_label_3
_geom_angle_site_symmetry_3
_geom_angle
_geom_angle_publ_flag
C(4) N(1) H(1N1) . 115.0(5) yes
H(1N1) N(1) H(1N3) . 109.2(7) yes
H(1N1) N(1) H(1N2) . 114.3(8) yes
N(1) C(4) C(2) . 118.60(10) yes
C(2) C(4) C(4) 4 120.30(10) yes
C(4) C(2) H(2) . 121.8(6) yes
C(2) C(1) H(1) . 121.5(5) yes
H(1) C(1) C(1) 4 118.0(5) yes
C(4) N(1) H(1N3) . 110.4(7) yes
C(4) N(1) H(1N2) . 107.9(6) yes
H(1N3) N(1) H(1N2) . 98.9(6) yes
N(1) C(4) C(4) 4 121.10(10) yes
C(4) C(2) C(1) . 119.20(10) yes
C(1) C(2) H(2) . 118.9(6) yes
C(2) C(1) C(1) 4 120.50(10) yes

loop_
_geom_bond_atom_site_label_1
_geom_bond_atom_site_label_2
_geom_bond_site_symmetry_2
_geom_bond_distance
_geom_bond_publ_flag
S H(1S) . 1.244(7) yes
N(1) H(1N1) . 0.997(9) yes
N(1) H(1N2) . 0.959(7) yes
C(4) C(4) 4 1.384(2) yes
C(2) H(2) . 1.020(7) yes
C(1) C(1) 4 1.384(4) yes
N(1) C(4) . 1.457(2) yes
N(1) H(1N3) . 0.893(7) yes
C(4) C(2) . 1.391(2) yes
C(2) C(1) . 1.381(2) yes
C(1) H(1) . 1.024(11) yes
